data_2243321
loop_
_publ_author_name
'Srividya, J.'
'Reuben Jonathan, D.'
'Revathi, B. K.'
'Divya Bharathi, M.'
'Anbalagan, G.'

_publ_section_title
;
 Crystal structure of (4-chlorophenyl)(4-methylpiperidin-1-yl)methanone
;
_journal_coeditor_code JJ2221
_journal_issue 4
_journal_name_full 'Acta Crystallographica Section E'
_journal_page_first 534
_journal_page_last 538
_journal_paper_doi 10.1107/S2056989020001930
_journal_volume 76
_journal_year 2020
_chemical_formula_iupac 'C13 H16 Cl N O'
_chemical_formula_moiety 'C13 H16 Cl N O'
_chemical_formula_sum 'C13 H16 Cl N O'
_chemical_formula_weight 237.72
_chemical_name_systematic
;
(4-Chlorophenyl)(4-methylpiperidin-1-yl)methanone
;
_space_group_crystal_system triclinic
_space_group_IT_number 2
_space_group_name_Hall '-P 1'
_space_group_name_H-M_alt 'P -1'
_atom_sites_solution_hydrogens geom
_atom_sites_solution_primary direct
_atom_sites_solution_secondary difmap
_audit_creation_method SHELXL-2014/7
_cell_angle_alpha 96.803(3)
_cell_angle_beta 101.506(3)
_cell_angle_gamma 98.511(3)
_cell_formula_units_Z 2
_cell_length_a 6.6286(4)
_cell_length_b 8.1569(5)
_cell_length_c 12.0061(8)
_cell_measurement_reflns_used 6685
_cell_measurement_temperature 296(2)
_cell_measurement_theta_max 25.07
_cell_measurement_theta_min 2.87
_cell_volume 621.73(7)
_computing_cell_refinement
;
APEX3/SAINT (Bruker, 2012)
;
_computing_data_collection
;
APEX3 (Bruker, 2012)
;
_computing_data_reduction
;
SAINT/XPREP (Bruker, 2012)
;
_computing_molecular_graphics
;
ORTEP-3 for Windows (Farrugia, 2012), Mercury (Macrae <i>et al.</i>,
2020)
;
_computing_publication_material
;
publCIF (Westrip, 2010)
;
_computing_structure_refinement
;
SHELXL2014 (Sheldrick, 2015\\bbr06)
;
_computing_structure_solution
;
SHELXS97 (Sheldrick, 2008)
;
_diffrn_ambient_temperature 293(2)
_diffrn_measured_fraction_theta_full 0.989
_diffrn_measured_fraction_theta_max 0.989
_diffrn_measurement_device_type
;
Bruker Kappa APEX3 CMOS
;
_diffrn_measurement_method '\w and \f scan'
_diffrn_radiation_type MoK\a
_diffrn_radiation_wavelength 0.71073
_diffrn_reflns_av_R_equivalents 0.0605
_diffrn_reflns_av_unetI/netI 0.0394
_diffrn_reflns_limit_h_max 7
_diffrn_reflns_limit_h_min -7
_diffrn_reflns_limit_k_max 9
_diffrn_reflns_limit_k_min -9
_diffrn_reflns_limit_l_max 14
_diffrn_reflns_limit_l_min -14
_diffrn_reflns_number 11137
_diffrn_reflns_theta_full 25.059
_diffrn_reflns_theta_max 25.059
_diffrn_reflns_theta_min 3.280
_diffrn_source 'fine-focus sealed tube'
_exptl_absorpt_coefficient_mu 0.286
_exptl_absorpt_correction_T_max 0.8415
_exptl_absorpt_correction_T_min 0.8401
_exptl_absorpt_correction_type multi-scan
_exptl_absorpt_process_details
;
(<i>SADABS</i>; Bruker, 2012)
;
_exptl_crystal_colour Colourless
_exptl_crystal_density_diffrn 1.270
_exptl_crystal_description Block
_exptl_crystal_F_000 252
_exptl_crystal_size_max 0.250
_exptl_crystal_size_mid 0.200
_exptl_crystal_size_min 0.150
_refine_diff_density_max 0.176
_refine_diff_density_min -0.248
_refine_ls_extinction_coef 0.108(19)
_refine_ls_extinction_expression Fc^*^=kFc[1+0.001xFc^2^\l^3^/sin(2\q)]^-1/4^
_refine_ls_extinction_method
;
SHELXL2014 (Sheldrick, 2008)
;
_refine_ls_goodness_of_fit_ref 1.051
_refine_ls_hydrogen_treatment constr
_refine_ls_matrix_type full
_refine_ls_number_parameters 147
_refine_ls_number_reflns 2178
_refine_ls_number_restraints 0
_refine_ls_restrained_S_all 1.051
_refine_ls_R_factor_all 0.0655
_refine_ls_R_factor_gt 0.0487
_refine_ls_shift/su_max 0.000
_refine_ls_shift/su_mean 0.000
_refine_ls_structure_factor_coef Fsqd
_refine_ls_weighting_details 'w=1/[\s^2^(Fo^2^)+(0.0575P)^2^+0.3053P] where P=(Fo^2^+2Fc^2^)/3'
_refine_ls_weighting_scheme calc
_refine_ls_wR_factor_gt 0.1284
_refine_ls_wR_factor_ref 0.1435
_reflns_number_gt 1687
_reflns_number_total 2178
_reflns_threshold_expression 'I > 2\s(I)'
_cod_data_source_file jj2221sup1.cif
_cod_data_source_block I
_cod_database_code 2243321
_shelx_space_group_comment
;
The symmetry employed for this shelxl refinement is uniquely defined
by the following loop, which should always be used as a source of
symmetry information in preference to the above space-group names.
They are only intended as comments.
;
_shelx_estimated_absorpt_t_min 0.932
_shelx_estimated_absorpt_t_max 0.958

loop_
_space_group_symop_operation_xyz
'x, y, z'
'-x, -y, -z'

loop_
_atom_site_type_symbol
_atom_site_label
_atom_site_fract_x
_atom_site_fract_y
_atom_site_fract_z
_atom_site_U_iso_or_equiv
_atom_site_adp_type
_atom_site_calc_flag
_atom_site_occupancy
_atom_site_disorder_assembly
_atom_site_disorder_group
Cl Cl1 0.24442(13) 0.18102(11) -0.44227(6) 0.0859(4) Uani d 1 . .
O O1 1.1366(2) 0.3558(2) -0.04876(15) 0.0658(5) Uani d 1 . .
N N1 0.9452(3) 0.2267(2) 0.06264(17) 0.0550(5) Uani d 1 . .
C C1 0.7665(4) 0.1096(3) 0.0775(2) 0.0568(6) Uani d 1 . .
H H1A 0.8106 0.0055 0.0947 0.068 Uiso calc 1 . .
H H1B 0.6601 0.0848 0.0065 0.068 Uiso calc 1 . .
C C2 0.6753(4) 0.1832(3) 0.1740(2) 0.0592(6) Uani d 1 . .
H H2A 0.5635 0.1005 0.1858 0.071 Uiso calc 1 . .
H H2B 0.6158 0.2795 0.1523 0.071 Uiso calc 1 . .
C C3 0.8399(4) 0.2370(3) 0.2863(2) 0.0627(7) Uani d 1 . .
H H3 0.8885 0.1362 0.3104 0.075 Uiso calc 1 . .
C C4 1.0257(4) 0.3522(4) 0.2649(2) 0.0699(8) Uani d 1 . .
H H4A 0.9837 0.4571 0.2478 0.084 Uiso calc 1 . .
H H4B 1.1357 0.3770 0.3343 0.084 Uiso calc 1 . .
C C5 1.1111(4) 0.2761(4) 0.1664(2) 0.0672(7) Uani d 1 . .
H H5A 1.2220 0.3572 0.1521 0.081 Uiso calc 1 . .
H H5B 1.1696 0.1787 0.1869 0.081 Uiso calc 1 . .
C C6 0.9693(3) 0.2802(3) -0.0362(2) 0.0511(6) Uani d 1 . .
C C7 0.7827(3) 0.2502(3) -0.1352(2) 0.0488(5) Uani d 1 . .
C C8 0.8006(4) 0.1799(3) -0.2430(2) 0.0557(6) Uani d 1 . .
H H8 0.9259 0.1473 -0.2518 0.067 Uiso calc 1 . .
C C9 0.6368(4) 0.1573(3) -0.3373(2) 0.0609(7) Uani d 1 . .
H H9 0.6494 0.1071 -0.4087 0.073 Uiso calc 1 . .
C C10 0.4536(4) 0.2104(3) -0.3242(2) 0.0566(6) Uani d 1 . .
C C11 0.4326(4) 0.2848(3) -0.2191(2) 0.0551(6) Uani d 1 . .
H H11 0.3092 0.3221 -0.2118 0.066 Uiso calc 1 . .
C C12 0.5960(3) 0.3036(3) -0.1249(2) 0.0521(6) Uani d 1 . .
H H12 0.5816 0.3525 -0.0535 0.062 Uiso calc 1 . .
C C13 0.7481(6) 0.3170(4) 0.3813(3) 0.0895(10) Uani d 1 . .
H H13A 0.6345 0.2386 0.3935 0.134 Uiso calc 1 . .
H H13B 0.6978 0.4156 0.3593 0.134 Uiso calc 1 . .
H H13C 0.8543 0.3475 0.4511 0.134 Uiso calc 1 . .

loop_
_atom_site_aniso_label
_atom_site_aniso_U_11
_atom_site_aniso_U_22
_atom_site_aniso_U_33
_atom_site_aniso_U_12
_atom_site_aniso_U_13
_atom_site_aniso_U_23
Cl1 0.0826(6) 0.1031(7) 0.0649(5) 0.0208(4) 0.0003(4) 0.0062(4)
O1 0.0437(9) 0.0777(12) 0.0767(12) -0.0028(8) 0.0272(8) 0.0079(9)
N1 0.0407(10) 0.0592(12) 0.0636(12) -0.0009(8) 0.0120(9) 0.0143(9)
C1 0.0479(13) 0.0535(13) 0.0664(15) -0.0048(10) 0.0135(11) 0.0140(11)
C2 0.0474(13) 0.0637(15) 0.0682(16) 0.0030(11) 0.0162(11) 0.0194(12)
C3 0.0659(15) 0.0614(15) 0.0615(15) 0.0072(12) 0.0129(12) 0.0197(12)
C4 0.0630(16) 0.0730(17) 0.0637(16) -0.0050(13) -0.0014(12) 0.0171(13)
C5 0.0413(12) 0.0772(18) 0.0788(18) -0.0013(12) 0.0037(12) 0.0266(14)
C6 0.0451(12) 0.0480(12) 0.0637(14) 0.0078(10) 0.0223(10) 0.0046(10)
C7 0.0457(12) 0.0451(12) 0.0577(13) 0.0025(9) 0.0208(10) 0.0076(10)
C8 0.0533(13) 0.0574(14) 0.0620(15) 0.0083(11) 0.0280(12) 0.0075(11)
C9 0.0714(16) 0.0623(15) 0.0521(14) 0.0101(12) 0.0251(12) 0.0033(11)
C10 0.0596(14) 0.0567(14) 0.0534(13) 0.0056(11) 0.0150(11) 0.0092(11)
C11 0.0481(12) 0.0586(14) 0.0606(14) 0.0084(10) 0.0172(11) 0.0100(11)
C12 0.0497(13) 0.0542(13) 0.0545(13) 0.0061(10) 0.0218(11) 0.0037(10)
C13 0.104(2) 0.094(2) 0.074(2) 0.0115(19) 0.0294(18) 0.0131(17)

loop_
_atom_type_symbol
_atom_type_description
_atom_type_scat_dispersion_real
_atom_type_scat_dispersion_imag
_atom_type_scat_source
C C 0.0033 0.0016 'International Tables Vol C Tables 4.2.6.8 and 6.1.1.4'
H H 0.0000 0.0000 'International Tables Vol C Tables 4.2.6.8 and 6.1.1.4'
Cl Cl 0.1484 0.1585 'International Tables Vol C Tables 4.2.6.8 and 6.1.1.4'
N N 0.0061 0.0033 'International Tables Vol C Tables 4.2.6.8 and 6.1.1.4'
O O 0.0106 0.0060 'International Tables Vol C Tables 4.2.6.8 and 6.1.1.4'

loop_
_geom_angle_atom_site_label_1
_geom_angle_atom_site_label_2
_geom_angle_atom_site_label_3
_geom_angle_site_symmetry_1
_geom_angle_site_symmetry_3
_geom_angle
_geom_angle_publ_flag
C6 N1 C5 . . 120.52(19) ?
C6 N1 C1 . . 125.8(2) ?
C5 N1 C1 . . 113.55(19) ?
N1 C1 C2 . . 110.72(19) ?
N1 C1 H1A . . 109.5 ?
C2 C1 H1A . . 109.5 ?
N1 C1 H1B . . 109.5 ?
C2 C1 H1B . . 109.5 ?
H1A C1 H1B . . 108.1 ?
C1 C2 C3 . . 111.9(2) ?
C1 C2 H2A . . 109.2 ?
C3 C2 H2A . . 109.2 ?
C1 C2 H2B . . 109.2 ?
C3 C2 H2B . . 109.2 ?
H2A C2 H2B . . 107.9 ?
C4 C3 C13 . . 112.4(2) ?
C4 C3 C2 . . 109.3(2) ?
C13 C3 C2 . . 111.4(2) ?
C4 C3 H3 . . 107.9 ?
C13 C3 H3 . . 107.9 ?
C2 C3 H3 . . 107.9 ?
C5 C4 C3 . . 112.6(2) ?
C5 C4 H4A . . 109.1 ?
C3 C4 H4A . . 109.1 ?
C5 C4 H4B . . 109.1 ?
C3 C4 H4B . . 109.1 ?
H4A C4 H4B . . 107.8 ?
N1 C5 C4 . . 110.3(2) ?
N1 C5 H5A . . 109.6 ?
C4 C5 H5A . . 109.6 ?
N1 C5 H5B . . 109.6 ?
C4 C5 H5B . . 109.6 ?
H5A C5 H5B . . 108.1 ?
O1 C6 N1 . . 123.0(2) ?
O1 C6 C7 . . 118.5(2) ?
N1 C6 C7 . . 118.53(19) ?
C8 C7 C12 . . 118.3(2) ?
C8 C7 C6 . . 119.34(19) ?
C12 C7 C6 . . 122.1(2) ?
C9 C8 C7 . . 121.4(2) ?
C9 C8 H8 . . 119.3 ?
C7 C8 H8 . . 119.3 ?
C8 C9 C10 . . 118.9(2) ?
C8 C9 H9 . . 120.5 ?
C10 C9 H9 . . 120.5 ?
C11 C10 C9 . . 121.2(2) ?
C11 C10 Cl1 . . 119.38(19) ?
C9 C10 Cl1 . . 119.45(19) ?
C10 C11 C12 . . 119.4(2) ?
C10 C11 H11 . . 120.3 ?
C12 C11 H11 . . 120.3 ?
C11 C12 C7 . . 120.8(2) ?
C11 C12 H12 . . 119.6 ?
C7 C12 H12 . . 119.6 ?
C3 C13 H13A . . 109.5 ?
C3 C13 H13B . . 109.5 ?
H13A C13 H13B . . 109.5 ?
C3 C13 H13C . . 109.5 ?
H13A C13 H13C . . 109.5 ?
H13B C13 H13C . . 109.5 ?

loop_
_geom_bond_atom_site_label_1
_geom_bond_atom_site_label_2
_geom_bond_site_symmetry_2
_geom_bond_distance
_geom_bond_publ_flag
Cl1 C10 . 1.740(3) ?
O1 C6 . 1.233(3) ?
N1 C6 . 1.343(3) ?
N1 C5 . 1.459(3) ?
N1 C1 . 1.462(3) ?
C1 C2 . 1.513(3) ?
C1 H1A . 0.9700 ?
C1 H1B . 0.9700 ?
C2 C3 . 1.527(3) ?
C2 H2A . 0.9700 ?
C2 H2B . 0.9700 ?
C3 C4 . 1.519(4) ?
C3 C13 . 1.522(4) ?
C3 H3 . 0.9800 ?
C4 C5 . 1.517(4) ?
C4 H4A . 0.9700 ?
C4 H4B . 0.9700 ?
C5 H5A . 0.9700 ?
C5 H5B . 0.9700 ?
C6 C7 . 1.502(3) ?
C7 C8 . 1.388(3) ?
C7 C12 . 1.394(3) ?
C8 C9 . 1.377(3) ?
C8 H8 . 0.9300 ?
C9 C10 . 1.379(4) ?
C9 H9 . 0.9300 ?
C10 C11 . 1.376(3) ?
C11 C12 . 1.378(3) ?
C11 H11 . 0.9300 ?
C12 H12 . 0.9300 ?
C13 H13A . 0.9600 ?
C13 H13B . 0.9600 ?
C13 H13C . 0.9600 ?

loop_
_geom_hbond_atom_site_label_D
_geom_hbond_atom_site_label_H
_geom_hbond_atom_site_label_A
_geom_hbond_site_symmetry_A
_geom_hbond_distance_DH
_geom_hbond_distance_HA
_geom_hbond_distance_DA
_geom_hbond_angle_DHA
C11 H11 O1 1_455 0.93 2.46 3.166(3) 132
C2 H2A Cg2 2_655 0.97 2.95 3.843(3) 154

loop_
_geom_torsion_atom_site_label_1
_geom_torsion_atom_site_label_2
_geom_torsion_atom_site_label_3
_geom_torsion_atom_site_label_4
_geom_torsion_site_symmetry_1
_geom_torsion_site_symmetry_2
_geom_torsion_site_symmetry_3
_geom_torsion_site_symmetry_4
_geom_torsion
_geom_torsion_publ_flag
C6 N1 C1 C2 . . . . -126.7(2) ?
C5 N1 C1 C2 . . . . 57.3(3) ?
N1 C1 C2 C3 . . . . -55.0(3) ?
C1 C2 C3 C4 . . . . 52.9(3) ?
C1 C2 C3 C13 . . . . 177.7(2) ?
C13 C3 C4 C5 . . . . -177.3(2) ?
C2 C3 C4 C5 . . . . -53.1(3) ?
C6 N1 C5 C4 . . . . 126.9(2) ?
C1 N1 C5 C4 . . . . -56.8(3) ?
C3 C4 C5 N1 . . . . 54.8(3) ?
C5 N1 C6 O1 . . . . 8.4(4) ?
C1 N1 C6 O1 . . . . -167.4(2) ?
C5 N1 C6 C7 . . . . -170.0(2) ?
C1 N1 C6 C7 . . . . 14.2(3) ?
O1 C6 C7 C8 . . . . 50.7(3) ?
N1 C6 C7 C8 . . . . -130.7(2) ?
O1 C6 C7 C12 . . . . -123.7(2) ?
N1 C6 C7 C12 . . . . 54.8(3) ?
C12 C7 C8 C9 . . . . -2.3(3) ?
C6 C7 C8 C9 . . . . -176.9(2) ?
C7 C8 C9 C10 . . . . 1.8(4) ?
C8 C9 C10 C11 . . . . 0.0(4) ?
C8 C9 C10 Cl1 . . . . -179.41(19) ?
C9 C10 C11 C12 . . . . -1.3(4) ?
Cl1 C10 C11 C12 . . . . 178.09(18) ?
C10 C11 C12 C7 . . . . 0.8(3) ?
C8 C7 C12 C11 . . . . 0.9(3) ?
C6 C7 C12 C11 . . . . 175.4(2) ?

_cod_database_fobs_code 2243321
